data_7720089
loop_
_publ_author_name
'Zorina, Leokadiya V.'
'Simonov, Sergey V.'
'Sasnovskaya, Valentina D.'
'Blagov, Maxim A.'
'Korchagin, Denis V.'
'Zhidkov, Mikhail V.'
'Dmitriev, Alexei I.'
'Khramov, Evgenii V.'
'Yagubskii, Eduard B.'

_publ_section_title
;
 Single-crystal to single-crystal transformation in a pentagonal
 bipyramidal Fe(II) complex with a N<sub>3</sub>S<sub>2</sub> chelating
 ligand: switching on single-ion magnet properties <i>via</i> axial ligand
 substitution.
;
_journal_issue 14
_journal_name_full 'Dalton transactions (Cambridge, England : 2003)'
_journal_page_first 5608
_journal_page_last 5621
_journal_paper_doi 10.1039/d5dt03074a
_journal_volume 55
_journal_year 2026
_chemical_formula_moiety 'C29 H39 Fe N7 O2 S2, C H4 O, 2(Cl)'
_chemical_formula_sum 'C30 H43 Cl2 Fe N7 O3 S2'
_chemical_formula_weight 740.58
_space_group_crystal_system monoclinic
_space_group_IT_number 15
_space_group_name_Hall '-I 2ya'
_space_group_name_H-M_alt 'I 1 2/a 1'
_atom_sites_solution_hydrogens geom
_atom_sites_solution_primary direct
_atom_sites_solution_secondary difmap
_audit_creation_method SHELXL-2018/3
_audit_update_record
;
2025-12-24 deposited with the CCDC.	2026-02-12 downloaded from the CCDC.
;
_cell_angle_alpha 90
_cell_angle_beta 105.352(5)
_cell_angle_gamma 90
_cell_formula_units_Z 4
_cell_length_a 13.6908(6)
_cell_length_b 15.3445(5)
_cell_length_c 17.0465(7)
_cell_measurement_reflns_used 6318
_cell_measurement_temperature 120(1)
_cell_measurement_theta_max 27.7530
_cell_measurement_theta_min 2.5770
_cell_volume 3453.3(3)
_computing_cell_refinement 'CrysAlisPro 1.171.43.112a (Rigaku OD, 2024)'
_computing_data_collection 'EXPO (STOE, 1999)'
_computing_data_reduction 'CrysAlisPro 1.171.43.112a (Rigaku OD, 2024)'
_computing_publication_material 'WinGX publication routines (Farrugia, 1999)'
_computing_structure_refinement 'SHELXL-2018/3 (Sheldrick, 2018)'
_computing_structure_solution 'SHELXS-97 (Sheldrick, 2008)'
_diffrn_ambient_environment N~2~
_diffrn_ambient_temperature 120(1)
_diffrn_detector 'Image Plate'
_diffrn_detector_area_resol_mean 6.67
_diffrn_measured_fraction_theta_full 0.984
_diffrn_measured_fraction_theta_max 0.973
_diffrn_measurement_device diffractometer
_diffrn_measurement_device_type STOE
_diffrn_measurement_method '\f scans'
_diffrn_radiation_monochromator graphite
_diffrn_radiation_probe x-ray
_diffrn_radiation_type 'Mo K\a'
_diffrn_radiation_wavelength 0.71073
_diffrn_reflns_av_R_equivalents 0.0276
_diffrn_reflns_av_unetI/netI 0.0328
_diffrn_reflns_Laue_measured_fraction_full 0.984
_diffrn_reflns_Laue_measured_fraction_max 0.973
_diffrn_reflns_limit_h_max 18
_diffrn_reflns_limit_h_min -17
_diffrn_reflns_limit_k_max 20
_diffrn_reflns_limit_k_min 0
_diffrn_reflns_limit_l_max 22
_diffrn_reflns_limit_l_min -22
_diffrn_reflns_number 7809
_diffrn_reflns_point_group_measured_fraction_full 0.984
_diffrn_reflns_point_group_measured_fraction_max 0.973
_diffrn_reflns_theta_full 25.242
_diffrn_reflns_theta_max 27.955
_diffrn_reflns_theta_min 2.035
_diffrn_source 'fine-focus sealed X-ray tube'
_diffrn_source_type 'Enhance (Mo) X-ray Source'
_exptl_absorpt_coefficient_mu 0.755
_exptl_absorpt_correction_T_max 1.00000
_exptl_absorpt_correction_T_min 0.90164
_exptl_absorpt_correction_type multi-scan
_exptl_absorpt_process_details
;
CrysAlisPro 1.171.43.112a (Rigaku Oxford Diffraction, 2024)
Empirical absorption correction using spherical harmonics,
implemented in SCALE3 ABSPACK scaling algorithm.
;
_exptl_crystal_colour brown
_exptl_crystal_density_diffrn 1.424
_exptl_crystal_description octahedron
_exptl_crystal_F_000 1552
_exptl_crystal_size_max 0.270
_exptl_crystal_size_mid 0.230
_exptl_crystal_size_min 0.190
_refine_diff_density_max 0.509
_refine_diff_density_min -0.430
_refine_diff_density_rms 0.070
_refine_ls_extinction_coef 0.00101(12)
_refine_ls_extinction_expression Fc^*^=kFc[1+0.001xFc^2^\l^3^/sin(2\q)]^-1/4^
_refine_ls_extinction_method 'SHELXL-2018/3 (Sheldrick 2018)'
_refine_ls_goodness_of_fit_ref 1.004
_refine_ls_hydrogen_treatment mixed
_refine_ls_matrix_type full
_refine_ls_number_parameters 223
_refine_ls_number_reflns 4037
_refine_ls_number_restraints 0
_refine_ls_restrained_S_all 1.004
_refine_ls_R_factor_all 0.0554
_refine_ls_R_factor_gt 0.0386
_refine_ls_shift/su_max 0.002
_refine_ls_shift/su_mean 0.000
_refine_ls_structure_factor_coef Fsqd
_refine_ls_weighting_details 'w=1/[\s^2^(Fo^2^)+(0.0413P)^2^+7.2793P] where P=(Fo^2^+2Fc^2^)/3'
_refine_ls_weighting_scheme calc
_refine_ls_wR_factor_gt 0.0904
_refine_ls_wR_factor_ref 0.1033
_reflns_Friedel_coverage 0.000
_reflns_number_gt 3210
_reflns_number_total 4037
_reflns_threshold_expression 'I > 2\s(I)'
_cod_data_source_file d5dt03074a2.cif
_cod_data_source_block 1
_cod_depositor_comments 'Adding full bibliography for 7720089--7720090.cif.'
_cod_original_cell_volume 3453.3(2)
_cod_original_sg_symbol_H-M 'I 2/a'
_cod_database_code 7720089
_shelx_shelxl_version_number 2018/3
_shelx_space_group_comment
;
The symmetry employed for this shelxl refinement is uniquely defined
by the following loop, which should always be used as a source of
symmetry information in preference to the above space-group names.
They are only intended as comments.
;
_shelx_estimated_absorpt_t_min 0.822
_shelx_estimated_absorpt_t_max 0.870
_oxdiff_exptl_absorpt_empirical_full_min 0.873
_oxdiff_exptl_absorpt_empirical_full_max 1.091
_oxdiff_exptl_absorpt_empirical_details
;
Empirical correction (ABSPACK) includes:
- Absorption correction using spherical harmonics
- Frame scaling
- Detector area scaling
;

loop_
_space_group_symop_operation_xyz
'x, y, z'
'-x+1/2, y, -z'
'x+1/2, y+1/2, z+1/2'
'-x+1, y+1/2, -z+1/2'
'-x, -y, -z'
'x-1/2, -y, z'
'-x+1/2, -y+1/2, -z+1/2'
'x, -y+1/2, z+1/2'

loop_
_atom_site_label
_atom_site_type_symbol
_atom_site_fract_x
_atom_site_fract_y
_atom_site_fract_z
_atom_site_U_iso_or_equiv
_atom_site_adp_type
_atom_site_occupancy
_atom_site_site_symmetry_order
_atom_site_calc_flag
_atom_site_refinement_flags_posn
_atom_site_refinement_flags_adp
_atom_site_refinement_flags_occupancy
_atom_site_disorder_assembly
_atom_site_disorder_group
Fe1 Fe 0.750000 0.33561(3) 0.500000 0.02522(13) Uani 1 2 d S T P . .
S1 S 0.68622(6) 0.47054(4) 0.41128(3) 0.0427(2) Uani 1 1 d . . . . .
N1 N 0.64585(13) 0.34048(11) 0.30444(11) 0.0229(4) Uani 1 1 d . . . . .
H1N H 0.6240(7) 0.3195(7) 0.2558(16) 0.027 Uiso 1 1 calc R U . . .
N2 N 0.67745(13) 0.28592(11) 0.36976(11) 0.0224(4) Uani 1 1 d . . . . .
N3 N 0.750000 0.19353(15) 0.500000 0.0235(5) Uani 1 2 d S T P . .
N4 N 0.62012(13) 0.47405(11) 0.24717(10) 0.0223(4) Uani 1 1 d . . . . .
H4N H 0.6032(5) 0.4412(10) 0.2033(13) 0.027 Uiso 1 1 calc R U . . .
C1 C 0.61319(18) 0.90392(15) 0.22536(14) 0.0307(5) Uani 1 1 d . . . . .
H1A H 0.683821 0.896992 0.256934 0.046 Uiso 1 1 calc R U . . .
H1B H 0.568385 0.895172 0.260987 0.046 Uiso 1 1 calc R U . . .
H1C H 0.603222 0.962697 0.202130 0.046 Uiso 1 1 calc R U . . .
C2 C 0.58845(17) 0.83662(14) 0.15674(13) 0.0278(5) Uani 1 1 d . . . . .
H2A H 0.518910 0.847721 0.122662 0.033 Uiso 1 1 calc R U . . .
H2B H 0.635298 0.845511 0.122057 0.033 Uiso 1 1 calc R U . . .
C3 C 0.63549(16) 0.63085(14) 0.28915(12) 0.0241(4) Uani 1 1 d . . . . .
H3 H 0.657307 0.616312 0.345259 0.029 Uiso 1 1 calc R U . . .
C4 C 0.62758(16) 0.71795(14) 0.26523(13) 0.0244(4) Uani 1 1 d . . . . .
H4 H 0.644714 0.762025 0.305690 0.029 Uiso 1 1 calc R U . . .
C5 C 0.59538(15) 0.74225(14) 0.18394(12) 0.0229(4) Uani 1 1 d . . . . .
C6 C 0.56937(17) 0.67548(15) 0.12616(13) 0.0269(5) Uani 1 1 d . . . . .
H6 H 0.545830 0.690154 0.070171 0.032 Uiso 1 1 calc R U . . .
C7 C 0.57718(16) 0.58848(15) 0.14878(13) 0.0254(4) Uani 1 1 d . . . . .
H7 H 0.559155 0.544471 0.108323 0.030 Uiso 1 1 calc R U . . .
C8 C 0.61144(14) 0.56501(13) 0.23085(12) 0.0206(4) Uani 1 1 d . . . . .
C9 C 0.64924(15) 0.42902(14) 0.31692(13) 0.0238(4) Uani 1 1 d . . . . .
C10 C 0.64211(17) 0.16081(15) 0.27426(15) 0.0298(5) Uani 1 1 d . . . . .
H10A H 0.654171 0.200820 0.233002 0.045 Uiso 1 1 calc R U . . .
H10B H 0.569700 0.147207 0.261993 0.045 Uiso 1 1 calc R U . . .
H10C H 0.680537 0.106956 0.274071 0.045 Uiso 1 1 calc R U . . .
C11 C 0.67565(15) 0.20275(13) 0.35639(14) 0.0242(4) Uani 1 1 d . . . . .
C12 C 0.71270(16) 0.14885(13) 0.43055(14) 0.0268(5) Uani 1 1 d . . . . .
C13 C 0.7104(2) 0.05802(15) 0.42860(17) 0.0399(6) Uani 1 1 d . . . . .
H13 H 0.682202 0.027990 0.379044 0.048 Uiso 1 1 calc R U . . .
C14 C 0.750000 0.0122(2) 0.500000 0.0491(10) Uani 1 2 d S T P . .
H14 H 0.749998 -0.049713 0.500000 0.059 Uiso 1 2 calc R U P . .
C15 C 0.9511(2) 0.39597(17) 0.44514(16) 0.0447(7) Uani 1 1 d . . . . .
H15A H 0.915642 0.451877 0.442042 0.067 Uiso 1 1 calc R U . . .
H15B H 0.962760 0.382572 0.392144 0.067 Uiso 1 1 calc R U . . .
H15C H 1.016200 0.399521 0.486379 0.067 Uiso 1 1 calc R U . . .
O1 O 0.89039(13) 0.32845(11) 0.46689(10) 0.0332(4) Uani 1 1 d . . . . .
H1S H 0.9066(6) 0.2804(19) 0.4511(6) 0.050 Uiso 1 1 calc R U . . .
Cl1 Cl 0.95306(5) 0.16851(4) 0.38818(3) 0.03703(16) Uani 1 1 d . . . . .
O2 O 1.1949(3) 0.1824(2) 0.4469(2) 0.0444(9) Uani 0.5 1 d . . P A -1
H2S H 1.131(6) 0.1897(7) 0.4369(9) 0.067 Uiso 0.5 1 calc R U P A -1
C16 C 1.246(2) 0.2507(3) 0.5004(15) 0.057(2) Uani 0.5 1 d . . P A -1
H16A H 1.220484 0.307509 0.477907 0.086 Uiso 0.5 1 calc R U P A -1
H16B H 1.319243 0.247462 0.505358 0.086 Uiso 0.5 1 calc R U P A -1
H16C H 1.234290 0.243468 0.554164 0.086 Uiso 0.5 1 calc R U P A -1

loop_
_atom_site_aniso_label
_atom_site_aniso_U_11
_atom_site_aniso_U_22
_atom_site_aniso_U_33
_atom_site_aniso_U_23
_atom_site_aniso_U_13
_atom_site_aniso_U_12
Fe1 0.0344(2) 0.0124(2) 0.0205(2) 0.000 -0.00741(18) 0.000
S1 0.0814(5) 0.0170(3) 0.0162(3) -0.0022(2) -0.0105(3) 0.0111(3)
N1 0.0257(9) 0.0200(8) 0.0190(8) -0.0053(7) -0.0011(7) 0.0024(7)
N2 0.0209(8) 0.0181(8) 0.0239(9) -0.0028(7) -0.0018(7) 0.0018(7)
N3 0.0204(12) 0.0133(11) 0.0326(14) 0.000 -0.0007(10) 0.000
N4 0.0262(9) 0.0228(9) 0.0148(8) -0.0039(7) 0.0000(7) 0.0022(7)
C1 0.0319(11) 0.0280(11) 0.0301(12) 0.0028(9) 0.0044(10) -0.0048(9)
C2 0.0303(11) 0.0290(11) 0.0219(10) 0.0048(9) 0.0032(9) -0.0046(9)
C3 0.0255(10) 0.0275(11) 0.0158(9) -0.0016(8) -0.0007(8) 0.0045(8)
C4 0.0250(10) 0.0249(10) 0.0202(10) -0.0012(8) 0.0007(8) 0.0002(8)
C5 0.0190(9) 0.0285(11) 0.0198(10) 0.0021(8) 0.0026(8) -0.0028(8)
C6 0.0305(11) 0.0328(12) 0.0149(9) 0.0039(8) 0.0016(8) -0.0049(9)
C7 0.0278(11) 0.0298(11) 0.0169(10) -0.0026(8) 0.0028(8) -0.0024(8)
C8 0.0180(9) 0.0241(10) 0.0187(9) -0.0006(8) 0.0032(7) 0.0024(8)
C9 0.0227(9) 0.0236(10) 0.0218(10) -0.0023(8) -0.0002(8) 0.0049(8)
C10 0.0289(11) 0.0255(11) 0.0348(12) -0.0129(9) 0.0080(10) -0.0046(9)
C11 0.0186(9) 0.0205(9) 0.0312(11) -0.0062(8) 0.0027(8) -0.0001(8)
C12 0.0225(10) 0.0164(10) 0.0373(12) -0.0049(8) 0.0005(9) -0.0002(8)
C13 0.0463(15) 0.0182(11) 0.0520(16) -0.0099(10) 0.0075(12) -0.0048(10)
C14 0.069(3) 0.0137(15) 0.062(3) 0.000 0.012(2) 0.000
C15 0.0695(19) 0.0333(13) 0.0274(12) -0.0003(10) 0.0060(12) -0.0280(13)
O1 0.0368(9) 0.0222(8) 0.0366(9) 0.0001(7) 0.0027(7) -0.0113(7)
Cl1 0.0498(4) 0.0393(3) 0.0205(3) -0.0095(2) 0.0068(2) -0.0130(3)
O2 0.047(2) 0.043(2) 0.039(2) 0.0053(17) 0.0043(17) 0.0154(17)
C16 0.080(5) 0.051(3) 0.040(3) 0.013(9) 0.015(3) -0.024(9)

loop_
_atom_type_symbol
_atom_type_description
_atom_type_scat_dispersion_real
_atom_type_scat_dispersion_imag
_atom_type_scat_source
C C 0.0033 0.0016 'International Tables Vol C Tables 4.2.6.8 and 6.1.1.4'
H H 0.0000 0.0000 'International Tables Vol C Tables 4.2.6.8 and 6.1.1.4'
N N 0.0061 0.0033 'International Tables Vol C Tables 4.2.6.8 and 6.1.1.4'
O O 0.0106 0.0060 'International Tables Vol C Tables 4.2.6.8 and 6.1.1.4'
Fe Fe 0.3463 0.8444 'International Tables Vol C Tables 4.2.6.8 and 6.1.1.4'
Cl Cl 0.1484 0.1585 'International Tables Vol C Tables 4.2.6.8 and 6.1.1.4'
S S 0.1246 0.1234 'International Tables Vol C Tables 4.2.6.8 and 6.1.1.4'

loop_
_geom_angle_atom_site_label_1
_geom_angle_atom_site_label_2
_geom_angle_atom_site_label_3
_geom_angle
_geom_angle_site_symmetry_1
_geom_angle_site_symmetry_3
_geom_angle_publ_flag
O1 Fe1 O1 174.13(9) . 2_656 ?
O1 Fe1 N3 87.07(5) . . ?
O1 Fe1 N3 87.07(5) 2_656 . ?
O1 Fe1 N2 92.80(6) . 2_656 ?
O1 Fe1 N2 85.26(6) 2_656 2_656 ?
N3 Fe1 N2 70.71(4) . 2_656 ?
O1 Fe1 N2 85.26(6) . . ?
O1 Fe1 N2 92.80(6) 2_656 . ?
N3 Fe1 N2 70.71(4) . . ?
N2 Fe1 N2 141.43(9) 2_656 . ?
O1 Fe1 S1 94.29(5) . . ?
O1 Fe1 S1 90.43(5) 2_656 . ?
N3 Fe1 S1 143.481(14) . . ?
N2 Fe1 S1 145.35(5) 2_656 . ?
N2 Fe1 S1 73.04(4) . . ?
O1 Fe1 S1 90.43(5) . 2_656 ?
O1 Fe1 S1 94.28(5) 2_656 2_656 ?
N3 Fe1 S1 143.481(14) . 2_656 ?
N2 Fe1 S1 73.04(4) 2_656 2_656 ?
N2 Fe1 S1 145.35(5) . 2_656 ?
S1 Fe1 S1 73.04(3) . 2_656 ?
C9 S1 Fe1 103.11(8) . . ?
N2 N1 C9 119.24(17) . . ?
N2 N1 H1N 120.4 . . ?
C9 N1 H1N 120.4 . . ?
C11 N2 N1 118.19(18) . . ?
C11 N2 Fe1 118.54(15) . . ?
N1 N2 Fe1 122.90(12) . . ?
C12 N3 C12 118.8(3) . 2_656 ?
C12 N3 Fe1 120.62(13) . . ?
C12 N3 Fe1 120.62(13) 2_656 . ?
C9 N4 C8 131.99(18) . . ?
C9 N4 H4N 114.0 . . ?
C8 N4 H4N 114.0 . . ?
C2 C1 H1A 109.5 . . ?
C2 C1 H1B 109.5 . . ?
H1A C1 H1B 109.5 . . ?
C2 C1 H1C 109.5 . . ?
H1A C1 H1C 109.5 . . ?
H1B C1 H1C 109.5 . . ?
C5 C2 C1 115.32(18) . . ?
C5 C2 H2A 108.4 . . ?
C1 C2 H2A 108.4 . . ?
C5 C2 H2B 108.4 . . ?
C1 C2 H2B 108.4 . . ?
H2A C2 H2B 107.5 . . ?
C4 C3 C8 120.08(19) . . ?
C4 C3 H3 120.0 . . ?
C8 C3 H3 120.0 . . ?
C5 C4 C3 121.9(2) . . ?
C5 C4 H4 119.0 . . ?
C3 C4 H4 119.0 . . ?
C4 C5 C6 117.37(19) . . ?
C4 C5 C2 122.63(19) . . ?
C6 C5 C2 120.00(19) . . ?
C7 C6 C5 121.50(19) . . ?
C7 C6 H6 119.3 . . ?
C5 C6 H6 119.3 . . ?
C6 C7 C8 120.4(2) . . ?
C6 C7 H7 119.8 . . ?
C8 C7 H7 119.8 . . ?
C3 C8 C7 118.65(19) . . ?
C3 C8 N4 125.46(18) . . ?
C7 C8 N4 115.89(18) . . ?
N4 C9 N1 112.47(18) . . ?
N4 C9 S1 126.67(16) . . ?
N1 C9 S1 120.86(16) . . ?
C11 C10 H10A 109.5 . . ?
C11 C10 H10B 109.5 . . ?
H10A C10 H10B 109.5 . . ?
C11 C10 H10C 109.5 . . ?
H10A C10 H10C 109.5 . . ?
H10B C10 H10C 109.5 . . ?
N2 C11 C12 114.41(19) . . ?
N2 C11 C10 125.1(2) . . ?
C12 C11 C10 120.53(19) . . ?
N3 C12 C13 122.1(2) . . ?
N3 C12 C11 115.47(18) . . ?
C13 C12 C11 122.5(2) . . ?
C14 C13 C12 119.0(2) . . ?
C14 C13 H13 120.5 . . ?
C12 C13 H13 120.5 . . ?
C13 C14 C13 119.0(3) 2_656 . ?
C13 C14 H14 120.5 2_656 . ?
C13 C14 H14 120.5 . . ?
O1 C15 H15A 109.5 . . ?
O1 C15 H15B 109.5 . . ?
H15A C15 H15B 109.5 . . ?
O1 C15 H15C 109.5 . . ?
H15A C15 H15C 109.5 . . ?
H15B C15 H15C 109.5 . . ?
C15 O1 Fe1 130.60(17) . . ?
C15 O1 H1S 109.5 . . ?
Fe1 O1 H1S 117.6 . . ?
C16 O2 H2S 109.5 . . ?
O2 C16 H16A 109.5 . . ?
O2 C16 H16B 109.5 . . ?
H16A C16 H16B 109.5 . . ?
O2 C16 H16C 109.5 . . ?
H16A C16 H16C 109.5 . . ?
H16B C16 H16C 109.5 . . ?

loop_
_geom_bond_atom_site_label_1
_geom_bond_atom_site_label_2
_geom_bond_distance
_geom_bond_site_symmetry_2
_geom_bond_publ_flag
Fe1 O1 2.1446(18) . ?
Fe1 O1 2.1447(18) 2_656 ?
Fe1 N3 2.180(2) . ?
Fe1 N2 2.3086(17) 2_656 ?
Fe1 N2 2.3086(17) . ?
Fe1 S1 2.5764(7) . ?
Fe1 S1 2.5764(7) 2_656 ?
S1 C9 1.679(2) . ?
N1 N2 1.369(2) . ?
N1 C9 1.374(3) . ?
N1 H1N 0.87(3) . ?
N2 C11 1.295(3) . ?
N3 C12 1.346(3) . ?
N3 C12 1.346(2) 2_656 ?
N4 C9 1.341(3) . ?
N4 C8 1.422(3) . ?
N4 H4N 0.88(3) . ?
C1 C2 1.530(3) . ?
C1 H1A 0.9800 . ?
C1 H1B 0.9800 . ?
C1 H1C 0.9800 . ?
C2 C5 1.516(3) . ?
C2 H2A 0.9900 . ?
C2 H2B 0.9900 . ?
C3 C4 1.393(3) . ?
C3 C8 1.394(3) . ?
C3 H3 0.9500 . ?
C4 C5 1.389(3) . ?
C4 H4 0.9500 . ?
C5 C6 1.400(3) . ?
C6 C7 1.386(3) . ?
C6 H6 0.9500 . ?
C7 C8 1.400(3) . ?
C7 H7 0.9500 . ?
C10 C11 1.498(3) . ?
C10 H10A 0.9800 . ?
C10 H10B 0.9800 . ?
C10 H10C 0.9800 . ?
C11 C12 1.483(3) . ?
C12 C13 1.394(3) . ?
C13 C14 1.386(3) . ?
C13 H13 0.9500 . ?
C14 H14 0.9500 . ?
C15 O1 1.437(3) . ?
C15 H15A 0.9800 . ?
C15 H15B 0.9800 . ?
C15 H15C 0.9800 . ?
O1 H1S 0.83(3) . ?
O2 C16 1.444(19) . ?
O2 H2S 0.85(7) . ?
C16 H16A 0.9800 . ?
C16 H16B 0.9800 . ?
C16 H16C 0.9800 . ?

loop_
_geom_hbond_atom_site_label_D
_geom_hbond_atom_site_label_H
_geom_hbond_atom_site_label_A
_geom_hbond_distance_DH
_geom_hbond_distance_HA
_geom_hbond_distance_DA
_geom_hbond_angle_DHA
_geom_hbond_site_symmetry_A
_geom_hbond_publ_flag
N1 H1N Cl1 0.87 2.41 3.2061(19) 153.4 7_655 yes
N4 H4N Cl1 0.88 2.29 3.1447(18) 165.2 7_655 yes
C3 H3 S1 0.95 2.49 3.178(2) 129.5 . yes
C4 H4 O2^a 0.95 2.47 3.357(4) 154.6 6_565 yes
C10 H10A Cl1 0.98 2.97 3.783(3) 140.8 7_655 yes
C14 H14 O2^a 0.95 2.27 3.153(5) 153.5 6 yes
O1 H1S Cl1 0.83 2.21 3.0281(19) 168.4 . yes
O2^a H2S^a Cl1 0.85 2.38 3.202(4) 162.3 . yes
